data_4344145
loop_
_publ_author_name
'Spiro, G.T.'
'Zalkin, A.'
'Templeton, D.H.'

_publ_section_title
;
 The Crystal Structure of a Hexanuclear Basic Lead(II) Perchlorate
 Hydrate: Pb6 O (O H)6 (Cl O4)4 (H2 O)
;
_journal_name_full 'Inorganic Chemistry'
_journal_page_first 856
_journal_page_last 861
_journal_volume 8
_journal_year 1969
_chemical_formula_sum 'Cl4 H8 O24 Pb6'
_chemical_name_systematic 'Pb6 O (O H)6 (Cl O4)4 (H2 O)'
_space_group_IT_number 61
_symmetry_space_group_name_Hall '-P 2ac 2ab'
_symmetry_space_group_name_H-M 'P b c a'
_cell_angle_alpha 90
_cell_angle_beta 90
_cell_angle_gamma 90
_cell_formula_units_Z 8
_cell_length_a 10.814
_cell_length_b 16.706
_cell_length_c 26.273
_cell_volume 4746.446
_citation_journal_id_ASTM INOCAJ
_cod_data_source_file Spiro_INOCAJ_1969_1794.cif
_cod_data_source_block H8Cl4O24Pb6
_cod_original_formula_sum 'H8 Cl4 O24 Pb6'
_cod_database_code 4344145

loop_
_symmetry_equiv_pos_as_xyz
x,y,z
-x+1/2,-y,z+1/2
x+1/2,-y+1/2,-z
-x,y+1/2,-z+1/2
-x,-y,-z
x-1/2,y,-z-1/2
-x-1/2,y-1/2,z
x,-y-1/2,z-1/2

loop_
_atom_site_label
_atom_site_type_symbol
_atom_site_fract_x
_atom_site_fract_y
_atom_site_fract_z
_atom_site_occupancy
_atom_site_U_iso_or_equiv
O1 O-2 0.44 0.166 0.133 1 0.0
Pb1 Pb+2 0.3391 -0.0421 0.205 1 0.0
O23 O-2 0 0.365 0.12 1 0.0
O18 O-2 0.135 0.074 0.026 1 0.0
O5 O-2 0.605 0.192 0.054 1 0.0
O4 O-2 0.63 0.267 0.141 1 0.0
Pb3 Pb+2 0.5672 0.1527 0.199 1 0.0
O11 O-2 0.833 0.275 0.276 1 0.0
Pb4 Pb+2 0.5078 0.0543 0.0866 1 0.0
Pb6 Pb+2 0.7958 0.2123 0.0935 1 0.0
O2 O-2 0.301 0.025 0.129 1 0.0
O14 O-2 0.056 -0.065 0.136 1 0.0
O3 O-2 0.309 0.096 0.222 1 0.0
O9 O-2 0.82 0.359 0.208 1 0.0
O7 O-2 0.519 0.012 0.176 1 0.0
O10 O-2 0.884 0.222 0.207 1 0.0
Pb5 Pb+2 0.4734 0.2794 0.0863 1 0.0
O12 O-2 0.028 0.315 0.235 1 0.0
O15 O-2 -0.022 0.067 0.134 1 0.0
Cl1 Cl+7 0.89 0.296 0.233 1 0.0
O19 O-2 0.197 0.138 -0.044 1 0.0
O24 O-2 0.194 0.335 0.12 1 0.0
O13 O-2 0.853 -0.033 0.174 1 0.0
Cl4 Cl+7 0.107 0.335 0.084 1 0.0
O17 O-2 0.315 0.028 -0.013 1 0.0
Pb2 Pb+2 0.2347 0.1505 0.153 1 0.0
Cl3 Cl+7 0.241 0.099 -0.002 1 0.0
O21 O-2 0.141 0.398 0.043 1 0.0
O6 O-2 0.689 0.111 0.136 1 0.0
O16 O-2 0.04446 0.016 0.207 1 0.0
O8 O-2 0.388 0.116 0.482 1 0.0
O20 O-2 0.317 0.152 0.024 1 0.0
O22 O-2 0.09 0.258 0.064 1 0.0
Cl2 Cl+7 0.978 -0.002 0.162 1 0.0
